data_1565109
loop_
_publ_author_name
'Yin, Guo-Ping'
'Gong, Man'
'Xue, Gui-Min'
'Gong, Tian'
'Cao, Xue'
'Wang, Weiyi'
'Hu, Chang-Hua'

_publ_section_title
;
 Penispidins A-C, Aromatic Sesquiterpenoids from <i>Penicillium
 virgatum</i> and Their Inhibitory Effects on Hepatic Lipid Accumulation.
;
_journal_issue 10
_journal_name_full 'Journal of natural products'
_journal_page_first 2623
_journal_page_last 2629
_journal_paper_doi 10.1021/acs.jnatprod.1c00185
_journal_volume 84
_journal_year 2021
_chemical_formula_moiety 'C15 H18 O3'
_chemical_formula_sum 'C15 H18 O3'
_chemical_formula_weight 246.29
_space_group_crystal_system monoclinic
_space_group_IT_number 14
_space_group_name_Hall '-P 2yn'
_space_group_name_H-M_alt 'P 1 21/n 1'
_atom_sites_solution_hydrogens mixed
_atom_sites_solution_primary iterative
_audit_creation_date 2020-06-08
_audit_creation_method
;
Olex2 1.2
(compiled 2018.05.29 svn.r3508 for OlexSys, GUI svn.r5506)
;
_cell_angle_alpha 90
_cell_angle_beta 106.5611(19)
_cell_angle_gamma 90
_cell_formula_units_Z 12
_cell_length_a 22.9072(4)
_cell_length_b 7.95806(17)
_cell_length_c 23.4273(4)
_cell_measurement_reflns_used 10659
_cell_measurement_temperature 291.27(19)
_cell_measurement_theta_max 70.4510
_cell_measurement_theta_min 4.0140
_cell_volume 4093.56(14)
_computing_cell_refinement 'CrysAlisPro 1.171.39.46e (Rigaku OD, 2018)'
_computing_data_collection 'CrysAlisPro 1.171.39.46e (Rigaku OD, 2018)'
_computing_data_reduction 'CrysAlisPro 1.171.39.46e (Rigaku OD, 2018)'
_computing_molecular_graphics 'Olex2 (Dolomanov et al., 2009)'
_computing_publication_material 'Olex2 (Dolomanov et al., 2009)'
_computing_structure_refinement 'ShelXL (Sheldrick, 2015)'
_computing_structure_solution
;
Superflip (Palatinus & Chapuis, 2007;Palatinus & van der Lee, 2008;
Palatinus et al., 2012)
;
_diffrn_ambient_environment air
_diffrn_ambient_temperature 291.27(19)
_diffrn_detector 'CCD plate'
_diffrn_detector_area_resol_mean 8.0243
_diffrn_detector_type EosS2
_diffrn_measured_fraction_theta_full 0.999
_diffrn_measured_fraction_theta_max 0.987
_diffrn_measurement_details
;
List of Runs (angles in degrees, time in seconds):

  # Type    Start    End  Width  t~exp~   \w     \q     \k     \f   Frames
--------------------------------------------------------------------------
  1  \w   -105.00 -17.00   1.00    3.69    --  -35.97 -38.00-180.00   88
  2  \w   -105.00 -17.00   1.00    3.69    --  -35.97 -38.00  90.00   88
  3  \w    -97.00 -10.00   1.00    3.69    --  -35.97 139.00  65.00   87
  4  \w     17.00 105.00   1.00    3.69    --   35.97  38.00 -90.00   88
  5  \w     24.00  90.00   1.00    3.69    --   35.97-126.00-120.00   66
  6  \w     90.00 175.00   1.00   14.77    --  107.97  61.00-150.00   85
  7  \w     39.00 110.00   1.00   14.77    --  107.97 -95.00 -30.00   71
  8  \w     39.00 110.00   1.00   14.77    --  107.97 -95.00 -90.00   71
  9  \w     37.00 146.00   1.00   14.77    --  107.97 -15.00-180.00  109
 10  \w     91.00 176.00   1.00   14.77    --  107.97  45.00-180.00   85
 11  \w    101.00 178.00   1.00   14.77    --  107.97 112.00  60.00   77
 12  \w     41.00 126.00   1.00   14.77    --  107.97 -61.00-150.00   85
 13  \w     40.00 125.00   1.00   14.77    --  107.97 -45.00 120.00   85
 14  \w   -103.00 -19.00   1.00    3.69    --  -35.97 -57.00   0.00   84
 15  \w    -55.00  33.00   1.00    3.69    --  -35.97  38.00 -90.00   88
 16  \w    -53.00  31.00   1.00    3.69    --  -35.97  57.00  60.00   84
 17  \w   -104.00  -9.00   1.00    3.69    --  -35.97 -77.00  90.00   95
 18  \w   -103.00 -19.00   1.00    3.69    --  -35.97 -57.00 -60.00   84
 19  \w      1.00  75.00   1.00    3.69    --   35.97 -99.00 -30.00   74
 20  \w     87.00 178.00   1.00   14.77    --  107.97  30.00 -60.00   91
 21  \w     87.00 178.00   1.00   14.77    --  107.97  30.00  90.00   91
 22  \w     81.00 176.00   1.00   14.77    --  107.97  77.00-120.00   95
 23  \w     81.00 176.00   1.00   14.77    --  107.97  77.00 120.00   95
 24  \w     70.00 178.00   1.00   14.77    --  107.97  15.00  30.00  108
 25  \w     39.00 110.00   1.00   14.77    --  107.97 -95.00 120.00   71
 26  \w   -104.00 -35.00   1.00    3.69    --  -35.97 -77.00-180.00   69
;
_diffrn_measurement_device 'four-circle diffractometer'
_diffrn_measurement_device_type 'SuperNova, Dual, Cu at home/near, EosS2'
_diffrn_measurement_method '\w scans'
_diffrn_orient_matrix_type 'CrysAlisPro convention (1999,Acta A55,543-557)'
_diffrn_orient_matrix_UB_11 0.0547866000
_diffrn_orient_matrix_UB_12 -0.0052109000
_diffrn_orient_matrix_UB_13 0.0562360000
_diffrn_orient_matrix_UB_21 -0.0434655000
_diffrn_orient_matrix_UB_22 0.0169155000
_diffrn_orient_matrix_UB_23 0.0391959000
_diffrn_orient_matrix_UB_31 -0.0052322000
_diffrn_orient_matrix_UB_32 -0.1929051000
_diffrn_orient_matrix_UB_33 0.0019418000
_diffrn_radiation_monochromator mirror
_diffrn_radiation_probe x-ray
_diffrn_radiation_type CuK\a
_diffrn_radiation_wavelength 1.54184
_diffrn_reflns_av_R_equivalents 0.0216
_diffrn_reflns_av_unetI/netI 0.0161
_diffrn_reflns_Laue_measured_fraction_full 0.999
_diffrn_reflns_Laue_measured_fraction_max 0.987
_diffrn_reflns_limit_h_max 27
_diffrn_reflns_limit_h_min -28
_diffrn_reflns_limit_k_max 7
_diffrn_reflns_limit_k_min -9
_diffrn_reflns_limit_l_max 28
_diffrn_reflns_limit_l_min -28
_diffrn_reflns_number 38674
_diffrn_reflns_point_group_measured_fraction_full 0.999
_diffrn_reflns_point_group_measured_fraction_max 0.987
_diffrn_reflns_theta_full 67.684
_diffrn_reflns_theta_max 71.854
_diffrn_reflns_theta_min 3.937
_diffrn_source 'micro-focus sealed X-ray tube'
_diffrn_source_type 'SuperNova (Cu) X-ray Source'
_exptl_absorpt_coefficient_mu 0.666
_exptl_absorpt_correction_T_max 1.00000
_exptl_absorpt_correction_T_min 0.67542
_exptl_absorpt_correction_type multi-scan
_exptl_absorpt_process_details
;
CrysAlisPro 1.171.39.46e (Rigaku Oxford Diffraction, 2018)
Empirical absorption correction using spherical harmonics,
 implemented in SCALE3 ABSPACK scaling algorithm.
;
_exptl_crystal_density_diffrn 1.199
_exptl_crystal_description plate
_exptl_crystal_F_000 1584
_exptl_crystal_size_max 0.48
_exptl_crystal_size_mid 0.33
_exptl_crystal_size_min 0.21
_refine_diff_density_max 0.742
_refine_diff_density_min -0.436
_refine_diff_density_rms 0.069
_refine_ls_extinction_method none
_refine_ls_goodness_of_fit_ref 1.796
_refine_ls_hydrogen_treatment mixed
_refine_ls_matrix_type full
_refine_ls_number_parameters 505
_refine_ls_number_reflns 7918
_refine_ls_number_restraints 6
_refine_ls_restrained_S_all 1.795
_refine_ls_R_factor_all 0.1383
_refine_ls_R_factor_gt 0.1217
_refine_ls_shift/su_max 0.000
_refine_ls_shift/su_mean 0.000
_refine_ls_structure_factor_coef Fsqd
_refine_ls_weighting_details 'w=1/[\s^2^(Fo^2^)+(0.2000P)^2^] where P=(Fo^2^+2Fc^2^)/3'
_refine_ls_weighting_scheme calc
_refine_ls_wR_factor_gt 0.4237
_refine_ls_wR_factor_ref 0.4419
_reflns_Friedel_coverage 0.000
_reflns_number_gt 6004
_reflns_number_total 7918
_reflns_threshold_expression 'I > 2\s(I)'
_cod_data_source_file np1c00185_si_001.cif
_cod_data_source_block ygp-1
_cod_depositor_comments
;

2022-05-15
Z value and formula fixed to values more according to usual
chemical conventions.                 miguel
;
_cod_original_formula_sum 'C45 H54 O9'
_cod_original_formula_weight 738.88
_cod_original_formula_moiety '3(C15 H18 O3)'
_cod_original_formula_units_Z 4
_cod_original_cell_volume 4093.55(14)
_cod_database_code 1565109
_shelxl_version_number 2014-1
_chemical_oxdiff_formula 'C1 H1 O1'
_shelx_space_group_comment
;
The symmetry employed for this shelxl refinement is uniquely defined
by the following loop, which should always be used as a source of
symmetry information in preference to the above space-group names.
They are only intended as comments.
;
_shelx_estimated_absorpt_t_max 0.873
_shelx_estimated_absorpt_t_min 0.740
_reflns_odcompleteness_completeness 99.94
_reflns_odcompleteness_iscentric 1
_reflns_odcompleteness_theta 66.97
_olex2_refinement_description
;
1. Fixed Uiso
 At 1.2 times of:
  All C(H) groups, All C(H,H) groups
 At 1.5 times of:
  All C(H,H,H) groups
2. Restrained distances
 O5-H5
 0.9 with sigma of 0.02
 O7-H7A
 0.9 with sigma of 0.02
 O1-H1
 0.9 with sigma of 0.02
 C16-H5
 1.88 with sigma of 0.02
 H7A-C31
 1.88 with sigma of 0.02
 H1-C1
 1.88 with sigma of 0.02
3.a Secondary CH2 refined with riding coordinates:
 C39(H39A,H39B), C24(H24A,H24B), C26(H26A,H26B), C28(H28A,H28B), C9(H9A,H9B),
 C11(H11A,H11B), C43(H43A,H43B), C27(H27A,H27B), C12(H12A,H12B), C41(H41A,H41B),
  C13(H13A,H13B), C42(H42A,H42B)
3.b Aromatic/amide H refined with riding coordinates:
 C22(H22), C3(H3), C34(H34), C18(H18), C37(H37), C19(H19), C7(H7), C33(H33),
 C6(H6)
3.c Idealised Me refined as rotating group:
 C30(H30A,H30B,H30C), C29(H29A,H29B,H29C), C45(H45A,H45B,H45C), C15(H15A,H15B,
 H15C), C44(H44A,H44B,H44C), C14(H14A,H14B,H14C)
;
_olex2_submission_special_instructions 'No special instructions were received'
_oxdiff_exptl_absorpt_empirical_details
;
Empirical correction (ABSPACK) includes:
- Absorption correction using spherical harmonics
- Frame scaling
;
_oxdiff_exptl_absorpt_empirical_full_max 1.325
_oxdiff_exptl_absorpt_empirical_full_min 0.608

loop_
_space_group_symop_operation_xyz
'x, y, z'
'-x+1/2, y+1/2, -z+1/2'
'-x, -y, -z'
'x-1/2, -y-1/2, z-1/2'

loop_
_atom_site_label
_atom_site_type_symbol
_atom_site_fract_x
_atom_site_fract_y
_atom_site_fract_z
_atom_site_U_iso_or_equiv
_atom_site_adp_type
_atom_site_occupancy
_atom_site_site_symmetry_order
_atom_site_calc_flag
_atom_site_refinement_flags_posn
_atom_site_refinement_flags_adp
_atom_site_refinement_flags_occupancy
_atom_site_disorder_assembly
_atom_site_disorder_group
O6 O 0.24968(13) 0.9309(4) 0.28176(12) 0.0789(8) Uani 1 1 d . . . . .
O5 O 0.45033(16) 0.9968(8) 0.42897(15) 0.1213(17) Uani 1 1 d D . . . .
O4 O 0.43986(17) 0.8935(8) 0.51210(14) 0.1303(19) Uani 1 1 d . . . . .
O3 O 0.28497(15) 0.4388(5) 0.63143(16) 0.0942(10) Uani 1 1 d . . . . .
O1 O 0.46494(17) 0.4869(7) 0.55867(18) 0.1121(14) Uani 1 1 d D . . . .
O2 O 0.43443(17) 0.4026(7) 0.46400(17) 0.1171(15) Uani 1 1 d . . . . .
O9 O 0.5940(2) 0.1794(5) 0.26576(15) 0.1076(13) Uani 1 1 d . . . . .
O8 O 0.48388(19) 0.2844(5) 0.00723(15) 0.1023(11) Uani 1 1 d . . . . .
C17 C 0.35558(17) 0.8722(6) 0.42706(16) 0.0708(10) Uani 1 1 d . . . . .
C21 C 0.27029(17) 0.8803(5) 0.33966(15) 0.0647(9) Uani 1 1 d . . . . .
O7 O 0.5250(3) 0.4800(6) 0.07472(19) 0.1118(13) Uani 1 1 d D . . . .
C4 C 0.29451(18) 0.3835(5) 0.57934(19) 0.0717(10) Uani 1 1 d . . . . .
C22 C 0.33031(18) 0.9182(6) 0.36793(16) 0.0702(10) Uani 1 1 d . . . . .
H22 H 0.3538 0.9743 0.3475 0.084 Uiso 1 1 calc R . . . .
C32 C 0.51872(18) 0.1992(6) 0.10764(18) 0.0743(10) Uani 1 1 d . . . . .
C3 C 0.35195(18) 0.4227(6) 0.57294(19) 0.0723(10) Uani 1 1 d . . . . .
H3 H 0.3804 0.4805 0.6028 0.087 Uiso 1 1 calc R . . . .
C16 C 0.4197(2) 0.9222(7) 0.45798(17) 0.0843(13) Uani 1 1 d D . . . .
C2 C 0.36574(18) 0.3742(6) 0.5217(2) 0.0739(10) Uani 1 1 d . . . . .
C25 C 0.18562(18) 0.9052(6) 0.24889(18) 0.0781(11) Uani 1 1 d . . . . .
C35 C 0.5417(2) -0.0398(6) 0.19820(19) 0.0805(12) Uani 1 1 d . . . . .
C20 C 0.23403(19) 0.7946(6) 0.36929(17) 0.0729(10) Uani 1 1 d . . . . .
C1 C 0.4253(2) 0.4239(7) 0.5134(2) 0.0826(12) Uani 1 1 d D . . . .
C23 C 0.1685(2) 0.7555(7) 0.3366(2) 0.0847(12) Uani 1 1 d . . . . .
C31 C 0.5079(2) 0.3318(7) 0.05992(19) 0.0789(11) Uani 1 1 d D . . . .
C34 C 0.5137(3) -0.0813(7) 0.1396(2) 0.0969(16) Uani 1 1 d . . . . .
H34 H 0.5023 -0.1923 0.1302 0.116 Uiso 1 1 calc R . . . .
C36 C 0.5614(2) 0.1226(6) 0.21045(19) 0.0790(11) Uani 1 1 d . . . . .
C38 C 0.5541(3) -0.1627(9) 0.2494(2) 0.114(2) Uani 1 1 d . . . . .
C5 C 0.2525(2) 0.2907(6) 0.5356(2) 0.0807(11) Uani 1 1 d . . . . .
C18 C 0.3214(2) 0.7903(7) 0.45748(19) 0.0878(13) Uani 1 1 d . . . . .
H18 H 0.3382 0.7622 0.4973 0.105 Uiso 1 1 calc R . . . .
C40 C 0.6056(3) 0.0659(8) 0.3168(2) 0.1047(18) Uani 1 1 d . . . . .
C37 C 0.5487(3) 0.2398(7) 0.1658(2) 0.0876(13) Uani 1 1 d . . . . .
H37 H 0.5607 0.3505 0.1750 0.105 Uiso 1 1 calc R . . . .
C10 C 0.2262(2) 0.4096(8) 0.6417(3) 0.1002(16) Uani 1 1 d . . . . .
C19 C 0.2618(2) 0.7497(7) 0.4285(2) 0.0881(13) Uani 1 1 d . . . . .
H19 H 0.2392 0.6904 0.4492 0.106 Uiso 1 1 calc R . . . .
C7 C 0.3249(2) 0.2830(8) 0.4783(2) 0.0942(14) Uani 1 1 d . . . . .
H7 H 0.3349 0.2507 0.4441 0.113 Uiso 1 1 calc R . . . .
C33 C 0.5018(2) 0.0371(7) 0.09398(19) 0.0836(13) Uani 1 1 d . . . . .
H33 H 0.4827 0.0057 0.0549 0.100 Uiso 1 1 calc R . . . .
C39 C 0.6128(2) -0.1082(6) 0.2947(2) 0.0854(12) Uani 1 1 d . . . . .
H39A H 0.6227 -0.1861 0.3280 0.103 Uiso 1 1 calc R . . . .
H39B H 0.6459 -0.1096 0.2766 0.103 Uiso 1 1 calc R . . . .
C24 C 0.1640(2) 0.7448(7) 0.2700(2) 0.0831(12) Uani 1 1 d . . . . .
H24A H 0.1885 0.6516 0.2632 0.100 Uiso 1 1 calc R . . . .
H24B H 0.1220 0.7240 0.2474 0.100 Uiso 1 1 calc R . . . .
C30 C 0.1860(2) 0.8934(9) 0.1839(2) 0.1023(17) Uani 1 1 d . . . . .
H30A H 0.2053 0.9914 0.1737 0.153 Uiso 1 1 calc GR . . . .
H30B H 0.1449 0.8865 0.1587 0.153 Uiso 1 1 calc GR . . . .
H30C H 0.2080 0.7949 0.1786 0.153 Uiso 1 1 calc GR . . . .
C8 C 0.1910(2) 0.2492(8) 0.5447(3) 0.0987(16) Uani 1 1 d . . . . .
C26 C 0.1496(3) 1.0564(8) 0.2587(3) 0.1070(18) Uani 1 1 d . . . . .
H26A H 0.1087 1.0504 0.2317 0.128 Uiso 1 1 calc R . . . .
H26B H 0.1686 1.1578 0.2495 0.128 Uiso 1 1 calc R . . . .
C6 C 0.2697(2) 0.2399(8) 0.4853(2) 0.0956(15) Uani 1 1 d . . . . .
H6 H 0.2429 0.1755 0.4562 0.115 Uiso 1 1 calc R . . . .
C28 C 0.1273(3) 0.9073(10) 0.3446(3) 0.111(2) Uani 1 1 d . . . . .
H28A H 0.0852 0.8834 0.3230 0.134 Uiso 1 1 calc R . . . .
H28B H 0.1297 0.9188 0.3864 0.134 Uiso 1 1 calc R . . . .
C9 C 0.2014(3) 0.2434(8) 0.6140(3) 0.1073(18) Uani 1 1 d . . . . .
H9A H 0.1632 0.2195 0.6224 0.129 Uiso 1 1 calc R . . . .
H9B H 0.2299 0.1543 0.6312 0.129 Uiso 1 1 calc R . . . .
C11 C 0.1849(3) 0.5499(10) 0.6173(4) 0.133(3) Uani 1 1 d . . . . .
H11A H 0.2041 0.6545 0.6339 0.160 Uiso 1 1 calc R . . . .
H11B H 0.1479 0.5373 0.6293 0.160 Uiso 1 1 calc R . . . .
C43 C 0.5005(4) -0.1510(19) 0.2804(4) 0.182(6) Uani 1 1 d . . . . .
H43A H 0.4617 -0.1757 0.2517 0.218 Uiso 1 1 calc R . . . .
H43B H 0.5072 -0.2319 0.3126 0.218 Uiso 1 1 calc R . . . .
C27 C 0.1457(3) 1.0670(9) 0.3228(3) 0.116(2) Uani 1 1 d . . . . .
H27A H 0.1851 1.1001 0.3487 0.139 Uiso 1 1 calc R . . . .
H27B H 0.1166 1.1536 0.3250 0.139 Uiso 1 1 calc R . . . .
C12 C 0.1683(3) 0.5586(12) 0.5487(5) 0.156(4) Uani 1 1 d . . . . .
H12A H 0.1360 0.6401 0.5340 0.187 Uiso 1 1 calc R . . . .
H12B H 0.2035 0.5947 0.5367 0.187 Uiso 1 1 calc R . . . .
C29 C 0.1464(3) 0.5917(11) 0.3562(3) 0.125(2) Uani 1 1 d . . . . .
H29A H 0.1764 0.5059 0.3587 0.188 Uiso 1 1 calc GR . . . .
H29B H 0.1089 0.5590 0.3278 0.188 Uiso 1 1 calc GR . . . .
H29C H 0.1397 0.6066 0.3945 0.188 Uiso 1 1 calc GR . . . .
C41 C 0.5560(4) 0.0856(15) 0.3447(3) 0.151(3) Uani 1 1 d . . . . .
H41A H 0.5649 0.0189 0.3808 0.181 Uiso 1 1 calc R . . . .
H41B H 0.5533 0.2024 0.3555 0.181 Uiso 1 1 calc R . . . .
C45 C 0.6670(4) 0.1282(10) 0.3585(3) 0.127(2) Uani 1 1 d . . . . .
H45A H 0.6979 0.1200 0.3383 0.191 Uiso 1 1 calc GR . . . .
H45B H 0.6781 0.0601 0.3938 0.191 Uiso 1 1 calc GR . . . .
H45C H 0.6630 0.2431 0.3693 0.191 Uiso 1 1 calc GR . . . .
C13 C 0.1482(3) 0.3929(13) 0.5229(4) 0.137(3) Uani 1 1 d . . . . .
H13A H 0.1405 0.4007 0.4800 0.165 Uiso 1 1 calc R . . . .
H13B H 0.1098 0.3665 0.5306 0.165 Uiso 1 1 calc R . . . .
C15 C 0.2399(3) 0.4061(14) 0.7092(3) 0.145(3) Uani 1 1 d . . . . .
H15A H 0.2650 0.3106 0.7248 0.217 Uiso 1 1 calc GR . . . .
H15B H 0.2025 0.3982 0.7198 0.217 Uiso 1 1 calc GR . . . .
H15C H 0.2609 0.5072 0.7257 0.217 Uiso 1 1 calc GR . . . .
C44 C 0.5696(8) -0.3420(10) 0.2273(5) 0.277(11) Uani 1 1 d . . . . .
H44A H 0.5382 -0.3737 0.1921 0.415 Uiso 1 1 calc GR . . . .
H44B H 0.5719 -0.4237 0.2580 0.415 Uiso 1 1 calc GR . . . .
H44C H 0.6079 -0.3367 0.2184 0.415 Uiso 1 1 calc GR . . . .
C42 C 0.4999(4) 0.0342(19) 0.3056(4) 0.171(5) Uani 1 1 d . . . . .
H42A H 0.4886 0.1119 0.2724 0.205 Uiso 1 1 calc R . . . .
H42B H 0.4689 0.0407 0.3264 0.205 Uiso 1 1 calc R . . . .
C14 C 0.1699(4) 0.0751(15) 0.5209(6) 0.190(5) Uani 1 1 d . . . . .
H14A H 0.1466 0.0834 0.4798 0.285 Uiso 1 1 calc GR . . . .
H14B H 0.1452 0.0272 0.5436 0.285 Uiso 1 1 calc GR . . . .
H14C H 0.2048 0.0047 0.5241 0.285 Uiso 1 1 calc GR . . . .
H7A H 0.561(3) 0.506(5) 0.100(4) 0.21(5) Uiso 1 1 d D . . . .
H5 H 0.448(13) 1.109(6) 0.425(14) 0.7(3) Uiso 1 1 d D . . . .
H1 H 0.461(16) 0.60(2) 0.567(17) 1.7(15) Uiso 1 1 d D . . . .

loop_
_atom_site_aniso_label
_atom_site_aniso_U_11
_atom_site_aniso_U_22
_atom_site_aniso_U_33
_atom_site_aniso_U_23
_atom_site_aniso_U_13
_atom_site_aniso_U_12
O6 0.0709(16) 0.101(2) 0.0535(13) 0.0108(13) -0.0011(11) -0.0169(14)
O5 0.0763(19) 0.214(5) 0.0635(17) 0.028(2) 0.0034(15) -0.030(2)
O4 0.080(2) 0.239(6) 0.0568(16) 0.033(2) -0.0035(15) -0.013(3)
O3 0.0855(19) 0.118(3) 0.098(2) -0.0127(19) 0.0565(17) -0.0019(17)
O1 0.084(2) 0.167(4) 0.102(3) -0.011(3) 0.052(2) -0.017(2)
O2 0.087(2) 0.188(4) 0.095(2) -0.017(3) 0.0557(19) -0.015(2)
O9 0.150(3) 0.091(2) 0.0685(18) -0.0044(17) 0.010(2) 0.023(2)
O8 0.112(3) 0.116(3) 0.0711(18) 0.0113(19) 0.0130(17) 0.019(2)
C17 0.0650(19) 0.092(3) 0.0525(18) 0.0079(17) 0.0124(15) 0.0063(18)
C21 0.0649(19) 0.073(2) 0.0520(17) 0.0025(15) 0.0094(14) -0.0031(15)
O7 0.143(4) 0.104(3) 0.083(2) 0.016(2) 0.024(2) 0.020(3)
C4 0.071(2) 0.079(2) 0.078(2) 0.0082(19) 0.0411(19) 0.0072(18)
C22 0.0648(19) 0.089(3) 0.0527(18) 0.0073(18) 0.0103(15) -0.0006(17)
C32 0.0651(19) 0.095(3) 0.068(2) 0.004(2) 0.0268(16) 0.0113(19)
C3 0.066(2) 0.082(2) 0.079(2) 0.005(2) 0.0368(18) 0.0024(17)
C16 0.069(2) 0.127(4) 0.0497(18) 0.011(2) 0.0056(16) 0.009(2)
C2 0.066(2) 0.086(3) 0.079(2) 0.008(2) 0.0370(19) 0.0059(18)
C25 0.0605(19) 0.100(3) 0.063(2) 0.000(2) 0.0007(16) -0.0048(19)
C35 0.072(2) 0.101(3) 0.065(2) 0.006(2) 0.0134(18) -0.019(2)
C20 0.075(2) 0.080(3) 0.0619(19) 0.0022(19) 0.0177(17) -0.0074(19)
C1 0.072(2) 0.102(3) 0.090(3) 0.004(2) 0.050(2) 0.003(2)
C23 0.071(2) 0.105(3) 0.078(2) -0.001(2) 0.022(2) -0.016(2)
C31 0.071(2) 0.098(3) 0.069(2) 0.003(2) 0.0210(18) 0.020(2)
C34 0.096(3) 0.097(3) 0.085(3) 0.002(3) 0.006(2) -0.033(3)
C36 0.086(3) 0.086(3) 0.067(2) 0.003(2) 0.0251(19) 0.017(2)
C38 0.122(4) 0.120(5) 0.084(3) 0.030(3) 0.001(3) -0.052(4)
C5 0.074(2) 0.089(3) 0.088(3) 0.006(2) 0.037(2) -0.004(2)
C18 0.097(3) 0.107(3) 0.057(2) 0.019(2) 0.017(2) 0.001(3)
C40 0.134(5) 0.106(4) 0.064(2) 0.012(2) 0.012(3) 0.036(3)
C37 0.111(3) 0.080(3) 0.072(2) 0.000(2) 0.027(2) 0.016(2)
C10 0.084(3) 0.119(4) 0.119(4) -0.004(3) 0.064(3) 0.007(3)
C19 0.090(3) 0.105(4) 0.072(2) 0.018(2) 0.028(2) -0.006(2)
C7 0.088(3) 0.123(4) 0.082(3) -0.007(3) 0.040(2) -0.003(3)
C33 0.069(2) 0.113(4) 0.061(2) 0.000(2) 0.0071(17) -0.004(2)
C39 0.084(3) 0.085(3) 0.078(3) 0.013(2) 0.009(2) -0.001(2)
C24 0.068(2) 0.100(3) 0.073(2) -0.011(2) 0.0080(18) -0.015(2)
C30 0.090(3) 0.142(5) 0.059(2) 0.001(3) -0.004(2) -0.021(3)
C8 0.084(3) 0.111(4) 0.114(4) 0.002(3) 0.048(3) -0.020(3)
C26 0.099(3) 0.097(4) 0.103(4) -0.008(3) -0.006(3) 0.016(3)
C6 0.088(3) 0.119(4) 0.084(3) -0.014(3) 0.033(2) -0.019(3)
C28 0.088(3) 0.155(6) 0.089(3) -0.023(4) 0.021(3) 0.005(3)
C9 0.090(3) 0.118(4) 0.132(5) 0.015(4) 0.061(3) -0.005(3)
C11 0.103(4) 0.118(5) 0.198(8) 0.036(5) 0.075(5) 0.015(4)
C43 0.111(5) 0.301(15) 0.114(5) 0.080(8) 0.001(4) -0.084(8)
C27 0.111(4) 0.117(5) 0.105(4) -0.020(4) 0.007(3) 0.027(4)
C12 0.096(4) 0.152(7) 0.237(11) 0.096(7) 0.078(5) 0.051(5)
C29 0.110(4) 0.152(6) 0.116(5) -0.001(4) 0.036(4) -0.051(4)
C41 0.144(7) 0.227(10) 0.089(4) 0.005(5) 0.046(4) 0.047(6)
C45 0.140(5) 0.113(5) 0.099(4) -0.010(4) -0.013(4) 0.009(4)
C13 0.078(3) 0.176(8) 0.166(7) 0.068(6) 0.048(4) 0.020(4)
C15 0.121(5) 0.215(9) 0.126(5) -0.016(5) 0.082(4) -0.005(5)
C44 0.49(3) 0.077(5) 0.140(7) 0.027(5) -0.104(11) -0.079(9)
C42 0.102(5) 0.313(16) 0.102(5) 0.053(7) 0.037(4) 0.022(7)
C14 0.144(7) 0.216(10) 0.246(11) -0.110(9) 0.112(8) -0.102(7)

loop_
_atom_type_symbol
_atom_type_description
_atom_type_scat_dispersion_real
_atom_type_scat_dispersion_imag
_atom_type_scat_source
C C 0.0181 0.0091 'International Tables Vol C Tables 4.2.6.8 and 6.1.1.4'
H H 0.0000 0.0000 'International Tables Vol C Tables 4.2.6.8 and 6.1.1.4'
O O 0.0492 0.0322 'International Tables Vol C Tables 4.2.6.8 and 6.1.1.4'

loop_
_geom_angle_atom_site_label_1
_geom_angle_atom_site_label_2
_geom_angle_atom_site_label_3
_geom_angle
_geom_angle_site_symmetry_1
_geom_angle_site_symmetry_3
_geom_angle_publ_flag
C21 O6 C25 119.5(3) . . ?
C4 O3 C10 119.1(4) . . ?
C36 O9 C40 119.4(5) . . ?
C22 C17 C16 119.1(4) . . ?
C18 C17 C22 120.5(4) . . ?
C18 C17 C16 120.3(4) . . ?
O6 C21 C22 115.3(3) . . ?
O6 C21 C20 123.4(3) . . ?
C22 C21 C20 121.3(3) . . ?
O3 C4 C3 114.6(4) . . ?
O3 C4 C5 124.7(3) . . ?
C5 C4 C3 120.6(4) . . ?
C21 C22 C17 119.8(4) . . ?
C37 C32 C31 120.0(5) . . ?
C33 C32 C31 121.0(4) . . ?
C33 C32 C37 118.9(4) . . ?
C2 C3 C4 119.0(4) . . ?
O5 C16 C17 119.1(3) . . ?
O4 C16 O5 122.5(4) . . ?
O4 C16 C17 118.3(4) . . ?
C3 C2 C1 119.0(4) . . ?
C7 C2 C3 120.9(4) . . ?
C7 C2 C1 120.0(4) . . ?
O6 C25 C24 108.7(3) . . ?
O6 C25 C30 104.1(3) . . ?
O6 C25 C26 108.5(4) . . ?
C24 C25 C30 111.8(4) . . ?
C24 C25 C26 112.3(5) . . ?
C26 C25 C30 111.0(5) . . ?
C34 C35 C38 124.4(5) . . ?
C36 C35 C34 117.7(4) . . ?
C36 C35 C38 117.9(4) . . ?
C21 C20 C23 119.5(4) . . ?
C19 C20 C21 116.7(4) . . ?
C19 C20 C23 123.8(4) . . ?
O1 C1 C2 117.1(4) . . ?
O2 C1 O1 123.7(4) . . ?
O2 C1 C2 119.3(5) . . ?
C20 C23 C24 107.3(3) . . ?
C20 C23 C28 108.9(4) . . ?
C20 C23 C29 113.2(5) . . ?
C24 C23 C28 107.0(4) . . ?
C29 C23 C24 109.2(5) . . ?
C29 C23 C28 111.0(5) . . ?
O8 C31 O7 124.4(5) . . ?
O8 C31 C32 116.9(5) . . ?
O7 C31 C32 118.6(4) . . ?
C35 C34 C33 122.4(5) . . ?
C35 C36 O9 124.4(4) . . ?
C37 C36 O9 115.9(5) . . ?
C37 C36 C35 119.8(4) . . ?
C35 C38 C39 107.5(4) . . ?
C35 C38 C43 109.1(6) . . ?
C35 C38 C44 109.3(6) . . ?
C39 C38 C43 107.9(6) . . ?
C39 C38 C44 104.4(7) . . ?
C44 C38 C43 118.1(9) . . ?
C4 C5 C8 118.9(4) . . ?
C4 C5 C6 117.9(4) . . ?
C6 C5 C8 123.3(5) . . ?
C17 C18 C19 119.4(4) . . ?
O9 C40 C39 107.5(4) . . ?
O9 C40 C41 108.4(5) . . ?
O9 C40 C45 103.8(6) . . ?
C39 C40 C45 110.0(5) . . ?
C41 C40 C39 115.2(7) . . ?
C41 C40 C45 111.2(6) . . ?
C36 C37 C32 122.2(5) . . ?
O3 C10 C9 108.8(4) . . ?
O3 C10 C11 109.8(5) . . ?
O3 C10 C15 104.4(5) . . ?
C9 C10 C15 111.8(6) . . ?
C11 C10 C9 112.1(6) . . ?
C11 C10 C15 109.7(6) . . ?
C18 C19 C20 122.3(4) . . ?
C6 C7 C2 120.1(4) . . ?
C32 C33 C34 118.8(4) . . ?
C40 C39 C38 109.9(5) . . ?
C25 C24 C23 110.7(4) . . ?
C5 C8 C9 106.1(4) . . ?
C13 C8 C5 109.2(5) . . ?
C13 C8 C9 105.5(6) . . ?
C13 C8 C14 117.5(8) . . ?
C14 C8 C5 110.9(5) . . ?
C14 C8 C9 106.9(7) . . ?
C25 C26 C27 112.3(5) . . ?
C7 C6 C5 121.4(5) . . ?
C27 C28 C23 112.2(5) . . ?
C10 C9 C8 110.2(5) . . ?
C10 C11 C12 112.3(6) . . ?
C42 C43 C38 108.2(6) . . ?
C28 C27 C26 113.2(6) . . ?
C13 C12 C11 110.1(7) . . ?
C42 C41 C40 110.9(6) . . ?
C12 C13 C8 116.5(6) . . ?
C41 C42 C43 114.0(9) . . ?

loop_
_geom_bond_atom_site_label_1
_geom_bond_atom_site_label_2
_geom_bond_distance
_geom_bond_site_symmetry_2
_geom_bond_publ_flag
O6 C21 1.364(4) . ?
O6 C25 1.464(5) . ?
O5 C16 1.256(6) . ?
O4 C16 1.241(5) . ?
O3 C4 1.372(5) . ?
O3 C10 1.451(5) . ?
O1 C1 1.285(6) . ?
O2 C1 1.245(5) . ?
O9 C36 1.375(6) . ?
O9 C40 1.460(7) . ?
O8 C31 1.258(6) . ?
C17 C22 1.389(5) . ?
C17 C16 1.495(6) . ?
C17 C18 1.365(6) . ?
C21 C22 1.379(5) . ?
C21 C20 1.402(6) . ?
O7 C31 1.260(7) . ?
C4 C3 1.401(5) . ?
C4 C5 1.400(7) . ?
C32 C31 1.505(7) . ?
C32 C37 1.378(7) . ?
C32 C33 1.359(7) . ?
C3 C2 1.381(6) . ?
C2 C1 1.486(5) . ?
C2 C7 1.377(7) . ?
C25 C24 1.504(7) . ?
C25 C30 1.527(6) . ?
C25 C26 1.514(8) . ?
C35 C34 1.380(7) . ?
C35 C36 1.372(7) . ?
C35 C38 1.510(7) . ?
C20 C23 1.510(6) . ?
C20 C19 1.398(6) . ?
C23 C24 1.536(6) . ?
C23 C28 1.578(9) . ?
C23 C29 1.517(8) . ?
C34 C33 1.391(7) . ?
C36 C37 1.369(7) . ?
C38 C39 1.519(7) . ?
C38 C43 1.599(13) . ?
C38 C44 1.592(15) . ?
C5 C8 1.520(6) . ?
C5 C6 1.403(7) . ?
C18 C19 1.379(7) . ?
C40 C39 1.504(8) . ?
C40 C41 1.471(10) . ?
C40 C45 1.548(9) . ?
C10 C9 1.511(9) . ?
C10 C11 1.469(9) . ?
C10 C15 1.523(9) . ?
C7 C6 1.364(7) . ?
C8 C9 1.573(8) . ?
C8 C13 1.498(10) . ?
C8 C14 1.520(11) . ?
C26 C27 1.532(9) . ?
C28 C27 1.476(11) . ?
C11 C12 1.544(12) . ?
C43 C42 1.589(18) . ?
C12 C13 1.469(14) . ?
C41 C42 1.410(13) . ?
